data_8101799
loop_
_publ_author_name
'A. Schwarzer'
'M. Nieger'
'D. Klomfa\&s'
'E. Weber'

_publ_section_title
;
Crystal structure of 1,3-di(1-naphthalyl)propan-2-one, C~23~H~18~O
;
_journal_issue 3
_journal_name_full 'Zeitschrift f\"ur Kristallographie - New Crystal Structures'
_journal_page_first 385
_journal_page_last 386
_journal_volume 220
_journal_year 2005
_chemical_formula_moiety 'C23 H18 O'
_chemical_formula_sum 'C23 H18 O'
_chemical_formula_weight 310.37
_chemical_name_common 1,3-di(1-naphthalyl)propan-2-one
_chemical_name_systematic
;
1,3-di(1-naphthalyl)propan-2-one
;
_space_group_IT_number 14
_symmetry_cell_setting monoclinic
_symmetry_space_group_name_Hall '-P 2ybc'
_symmetry_space_group_name_H-M 'P 1 21/c 1'
_atom_sites_solution_hydrogens geom
_atom_sites_solution_primary direct
_atom_sites_solution_secondary difmap
_audit_creation_method SHELXL-97
_cell_angle_alpha 90.00
_cell_angle_beta 98.00(1)
_cell_angle_gamma 90.00
_cell_formula_units_Z 4
_cell_length_a 12.614(1)
_cell_length_b 10.142(1)
_cell_length_c 12.967(1)
_cell_measurement_reflns_used 25
_cell_measurement_temperature 193(2)
_cell_measurement_theta_max 46
_cell_measurement_theta_min 40
_cell_volume 1642.7(2)
_computing_cell_refinement CAD4-PC
_computing_data_collection CAD4-PC
_computing_data_reduction XCAD4
_computing_molecular_graphics ORTEP-3
_computing_publication_material SHELXL-97
_computing_structure_refinement SHELXL-97
_computing_structure_solution SHELXS-97
_diffrn_ambient_temperature 193(2)
_diffrn_measured_fraction_theta_full 0.998
_diffrn_measured_fraction_theta_max 0.998
_diffrn_measurement_device_type 'Enraf-Nonius Cad4'
_diffrn_measurement_method ommega/2theta
_diffrn_radiation_monochromator graphite
_diffrn_radiation_source 'fine-focus sealed tube'
_diffrn_radiation_type CuK\a
_diffrn_radiation_wavelength 1.54178
_diffrn_reflns_av_R_equivalents 0.0803
_diffrn_reflns_av_sigmaI/netI 0.0310
_diffrn_reflns_limit_h_max 14
_diffrn_reflns_limit_h_min -14
_diffrn_reflns_limit_k_max 11
_diffrn_reflns_limit_k_min 0
_diffrn_reflns_limit_l_max 14
_diffrn_reflns_limit_l_min 0
_diffrn_reflns_number 2561
_diffrn_reflns_theta_full 60.03
_diffrn_reflns_theta_max 60.03
_diffrn_reflns_theta_min 3.54
_diffrn_standards_decay_% 10
_diffrn_standards_interval_count '200 (orientation)'
_diffrn_standards_interval_time '120 min (intensity)'
_diffrn_standards_number '3 (orientation), 2 (intensity)'
_exptl_absorpt_coefficient_mu 0.580
_exptl_absorpt_correction_type none
_exptl_crystal_colour colorless
_exptl_crystal_density_diffrn 1.255
_exptl_crystal_density_meas ?
_exptl_crystal_density_method 'not measured'
_exptl_crystal_description plate
_exptl_crystal_F_000 656
_exptl_crystal_size_max 0.45
_exptl_crystal_size_mid 0.25
_exptl_crystal_size_min 0.15
_refine_diff_density_max 0.408
_refine_diff_density_min -0.240
_refine_diff_density_rms 0.057
_refine_ls_extinction_coef 0.0036(8)
_refine_ls_extinction_expression Fc^*^=kFc[1+0.001xFc^2^\l^3^/sin(2\q)]^-1/4^
_refine_ls_extinction_method SHELXL
_refine_ls_goodness_of_fit_ref 1.054
_refine_ls_hydrogen_treatment riding
_refine_ls_matrix_type full
_refine_ls_number_parameters 218
_refine_ls_number_reflns 2435
_refine_ls_number_restraints 0
_refine_ls_restrained_S_all 1.054
_refine_ls_R_factor_all 0.0854
_refine_ls_R_factor_gt 0.0585
_refine_ls_shift/su_max 0.000
_refine_ls_shift/su_mean 0.000
_refine_ls_structure_factor_coef Fsqd
_refine_ls_weighting_details 'calc w=1/[\s^2^(Fo^2^)+(0.0970P)^2^+0.8400P] where P=(Fo^2^+2Fc^2^)/3'
_refine_ls_weighting_scheme calc
_refine_ls_wR_factor_gt 0.1528
_refine_ls_wR_factor_ref 0.1725
_reflns_number_gt 1838
_reflns_number_total 2435
_reflns_threshold_expression >2sigma(I)
_cod_data_source_file 1267-1558.cff
_cod_data_source_block we05tt
_cod_depositor_comments
;
The following automatic conversions were performed:

'_exptl_crystal_density_meas' value 'none' was changed to '?' - the
value is perceived as not measured.

Automatic conversion script
Id: cif_fix_values 3008 2015-01-20 13:52:24Z robertas 
;
_cod_original_sg_symbol_H-M P12(1)/c1
_cod_database_code 8101799

loop_
_symmetry_equiv_pos_as_xyz
'x, y, z'
'-x, y+1/2, -z+1/2'
'-x, -y, -z'
'x, -y-1/2, z-1/2'

loop_
_atom_site_label
_atom_site_type_symbol
_atom_site_fract_x
_atom_site_fract_y
_atom_site_fract_z
_atom_site_U_iso_or_equiv
_atom_site_adp_type
_atom_site_occupancy
_atom_site_symmetry_multiplicity
_atom_site_Wyckoff_symbol
_atom_site_calc_flag
_atom_site_refinement_flags
_atom_site_disorder_assembly
_atom_site_disorder_group
O1 O 0.17600(16) 0.35091(19) 0.46222(16) 0.0517(6) Uani 1 4 e d . . .
C1 C 0.1836(2) 0.2748(3) 0.5352(2) 0.0441(7) Uani 1 4 e d . . .
C2 C 0.1302(2) 0.1396(3) 0.5269(2) 0.0486(8) Uani 1 4 e d . . .
H2A H 0.1866 0.0712 0.5373 0.058 Uiso 1 4 e calc R . .
H2B H 0.0862 0.1307 0.5841 0.058 Uiso 1 4 e calc R . .
C3 C 0.0600(2) 0.1130(3) 0.4250(2) 0.0427(7) Uani 1 4 e d . . .
C4 C 0.0916(2) 0.0263(3) 0.3553(2) 0.0513(8) Uani 1 4 e d . . .
H4 H 0.1586 -0.0170 0.3716 0.062 Uiso 1 4 e calc R . .
C5 C 0.0272(2) -0.0015(3) 0.2586(3) 0.0540(8) Uani 1 4 e d . . .
H5 H 0.0511 -0.0629 0.2116 0.065 Uiso 1 4 e calc R . .
C6 C -0.0682(2) 0.0601(3) 0.2342(2) 0.0476(7) Uani 1 4 e d . . .
H6 H -0.1112 0.0423 0.1696 0.057 Uiso 1 4 e calc R . .
C7 C -0.1039(2) 0.1510(2) 0.3046(2) 0.0397(7) Uani 1 4 e d . . .
C8 C -0.2037(2) 0.2170(3) 0.2804(2) 0.0504(8) Uani 1 4 e d . . .
H8 H -0.2463 0.2003 0.2154 0.060 Uiso 1 4 e calc R . .
C9 C -0.2398(2) 0.3029(3) 0.3475(3) 0.0560(9) Uani 1 4 e d . . .
H9 H -0.3066 0.3462 0.3293 0.067 Uiso 1 4 e calc R . .
C10 C -0.1786(2) 0.3272(3) 0.4430(3) 0.0526(8) Uani 1 4 e d . . .
H10 H -0.2050 0.3861 0.4904 0.063 Uiso 1 4 e calc R . .
C11 C -0.0822(2) 0.2689(3) 0.4704(2) 0.0465(7) Uani 1 4 e d . . .
H11 H -0.0417 0.2887 0.5359 0.056 Uiso 1 4 e calc R . .
C12 C -0.0404(2) 0.1770(2) 0.4009(2) 0.0405(7) Uani 1 4 e d . . .
C13 C 0.2494(2) 0.3093(3) 0.6382(2) 0.0476(7) Uani 1 4 e d . . .
H13A H 0.2004 0.3234 0.6906 0.057 Uiso 1 4 e calc R . .
H13B H 0.2871 0.3936 0.6303 0.057 Uiso 1 4 e calc R . .
C14 C 0.3312(2) 0.2061(3) 0.6791(2) 0.0417(7) Uani 1 4 e d . . .
C15 C 0.3171(2) 0.1328(3) 0.7645(2) 0.0524(8) Uani 1 4 e d . . .
H15 H 0.2568 0.1489 0.7993 0.063 Uiso 1 4 e calc R . .
C16 C 0.3909(3) 0.0332(3) 0.8018(2) 0.0578(9) Uani 1 4 e d . . .
H16 H 0.3796 -0.0173 0.8610 0.069 Uiso 1 4 e calc R . .
C17 C 0.4776(2) 0.0092(3) 0.7540(2) 0.0548(8) Uani 1 4 e d . . .
H17 H 0.5263 -0.0584 0.7798 0.066 Uiso 1 4 e calc R . .
C18 C 0.4965(2) 0.0832(3) 0.6663(2) 0.0456(7) Uani 1 4 e d . . .
C19 C 0.5871(2) 0.0607(3) 0.6157(3) 0.0548(8) Uani 1 4 e d . . .
H19 H 0.6367 -0.0060 0.6412 0.066 Uiso 1 4 e calc R . .
C20 C 0.6047(2) 0.1323(3) 0.5314(3) 0.0581(9) Uani 1 4 e d . . .
H20 H 0.6662 0.1158 0.4987 0.070 Uiso 1 4 e calc R . .
C21 C 0.5316(2) 0.2313(3) 0.4926(2) 0.0546(8) Uani 1 4 e d . . .
H21 H 0.5441 0.2815 0.4336 0.066 Uiso 1 4 e calc R . .
C22 C 0.4431(2) 0.2557(3) 0.5389(2) 0.0453(7) Uani 1 4 e d . . .
H22 H 0.3943 0.3224 0.5113 0.054 Uiso 1 4 e calc R . .
C23 C 0.4223(2) 0.1836(3) 0.6275(2) 0.0404(7) Uani 1 4 e d . . .

loop_
_atom_site_aniso_label
_atom_site_aniso_U_11
_atom_site_aniso_U_22
_atom_site_aniso_U_33
_atom_site_aniso_U_23
_atom_site_aniso_U_13
_atom_site_aniso_U_12
O1 0.0493(12) 0.0453(11) 0.0581(13) 0.0079(10) -0.0014(9) -0.0025(9)
C1 0.0290(15) 0.0466(16) 0.0545(17) -0.0004(14) -0.0018(12) 0.0015(12)
C2 0.0360(15) 0.0448(16) 0.0606(18) 0.0041(14) -0.0083(13) -0.0004(12)
C3 0.0381(15) 0.0375(15) 0.0507(17) 0.0023(13) 0.0000(12) -0.0042(12)
C4 0.0333(15) 0.0459(17) 0.073(2) 0.0087(15) 0.0031(14) 0.0037(13)
C5 0.056(2) 0.0436(17) 0.064(2) -0.0041(15) 0.0138(16) -0.0001(14)
C6 0.0527(18) 0.0424(16) 0.0451(16) -0.0030(13) -0.0023(13) -0.0067(14)
C7 0.0358(15) 0.0346(14) 0.0461(16) 0.0020(12) -0.0033(12) -0.0063(11)
C8 0.0428(17) 0.0441(17) 0.0610(19) 0.0017(14) -0.0046(14) -0.0060(13)
C9 0.0365(17) 0.0525(18) 0.076(2) 0.0096(17) -0.0020(15) 0.0016(13)
C10 0.0389(16) 0.0482(17) 0.071(2) 0.0023(15) 0.0071(15) 0.0050(13)
C11 0.0473(18) 0.0447(16) 0.0454(16) -0.0023(13) -0.0011(13) -0.0058(13)
C12 0.0386(15) 0.0344(14) 0.0466(16) 0.0018(12) -0.0003(12) -0.0069(11)
C13 0.0332(15) 0.0500(17) 0.0577(18) -0.0074(14) 0.0000(13) 0.0038(12)
C14 0.0322(15) 0.0434(15) 0.0459(16) -0.0049(13) -0.0068(12) -0.0079(12)
C15 0.0442(17) 0.063(2) 0.0474(17) -0.0027(15) -0.0022(13) -0.0133(14)
C16 0.060(2) 0.0556(19) 0.0522(19) 0.0095(15) -0.0129(16) -0.0172(16)
C17 0.0502(19) 0.0456(17) 0.0610(19) 0.0066(15) -0.0196(15) -0.0055(14)
C18 0.0372(15) 0.0397(15) 0.0542(17) -0.0010(14) -0.0135(12) -0.0036(12)
C19 0.0360(16) 0.0479(17) 0.075(2) -0.0006(16) -0.0129(15) 0.0053(13)
C20 0.0379(17) 0.061(2) 0.075(2) -0.0058(18) 0.0034(15) 0.0023(14)
C21 0.0450(18) 0.0582(19) 0.0597(19) 0.0029(15) 0.0040(14) 0.0000(14)
C22 0.0341(15) 0.0436(16) 0.0559(17) 0.0019(14) -0.0022(12) 0.0011(12)
C23 0.0328(14) 0.0366(14) 0.0476(16) -0.0023(12) -0.0089(12) -0.0059(11)

loop_
_atom_type_symbol
_atom_type_description
_atom_type_scat_dispersion_real
_atom_type_scat_dispersion_imag
_atom_type_scat_source
C C 0.0181 0.0091 'International Tables Vol C Tables 4.2.6.8 and 6.1.1.4'
H H 0.0000 0.0000 'International Tables Vol C Tables 4.2.6.8 and 6.1.1.4'
O O 0.0492 0.0322 'International Tables Vol C Tables 4.2.6.8 and 6.1.1.4'

loop_
_geom_angle_atom_site_label_1
_geom_angle_atom_site_label_2
_geom_angle_atom_site_label_3
_geom_angle
_geom_angle_site_symmetry_1
_geom_angle_site_symmetry_3
_geom_angle_publ_flag
O1 C1 C13 121.0(3) . . ?
O1 C1 C2 122.0(3) . . ?
C13 C1 C2 117.0(3) . . ?
C3 C2 C1 115.0(2) . . ?
C3 C2 H2A 108.5 . . ?
C1 C2 H2A 108.5 . . ?
C3 C2 H2B 108.5 . . ?
C1 C2 H2B 108.5 . . ?
H2A C2 H2B 107.5 . . ?
C4 C3 C12 119.0(3) . . ?
C4 C3 C2 120.5(3) . . ?
C12 C3 C2 120.5(3) . . ?
C3 C4 C5 122.0(3) . . ?
C3 C4 H4 119.0 . . ?
C5 C4 H4 119.0 . . ?
C6 C5 C4 119.6(3) . . ?
C6 C5 H5 120.2 . . ?
C4 C5 H5 120.2 . . ?
C5 C6 C7 120.1(3) . . ?
C5 C6 H6 119.9 . . ?
C7 C6 H6 119.9 . . ?
C12 C7 C6 120.0(2) . . ?
C12 C7 C8 119.0(3) . . ?
C6 C7 C8 121.0(3) . . ?
C9 C8 C7 121.8(3) . . ?
C9 C8 H8 119.1 . . ?
C7 C8 H8 119.1 . . ?
C8 C9 C10 119.5(3) . . ?
C8 C9 H9 120.2 . . ?
C10 C9 H9 120.2 . . ?
C11 C10 C9 121.6(3) . . ?
C11 C10 H10 119.2 . . ?
C9 C10 H10 119.2 . . ?
C10 C11 C12 120.7(3) . . ?
C10 C11 H11 119.7 . . ?
C12 C11 H11 119.7 . . ?
C7 C12 C3 119.3(3) . . ?
C7 C12 C11 117.3(2) . . ?
C3 C12 C11 123.4(2) . . ?
C1 C13 C14 114.4(2) . . ?
C1 C13 H13A 108.7 . . ?
C14 C13 H13A 108.7 . . ?
C1 C13 H13B 108.7 . . ?
C14 C13 H13B 108.7 . . ?
H13A C13 H13B 107.6 . . ?
C15 C14 C23 119.9(3) . . ?
C15 C14 C13 120.1(3) . . ?
C23 C14 C13 120.0(2) . . ?
C14 C15 C16 120.8(3) . . ?
C14 C15 H15 119.6 . . ?
C16 C15 H15 119.6 . . ?
C17 C16 C15 120.6(3) . . ?
C17 C16 H16 119.7 . . ?
C15 C16 H16 119.7 . . ?
C16 C17 C18 120.8(3) . . ?
C16 C17 H17 119.6 . . ?
C18 C17 H17 119.6 . . ?
C17 C18 C19 121.8(3) . . ?
C17 C18 C23 119.2(3) . . ?
C19 C18 C23 119.0(3) . . ?
C20 C19 C18 121.4(3) . . ?
C20 C19 H19 119.3 . . ?
C18 C19 H19 119.3 . . ?
C19 C20 C21 119.9(3) . . ?
C19 C20 H20 120.1 . . ?
C21 C20 H20 120.1 . . ?
C22 C21 C20 120.5(3) . . ?
C22 C21 H21 119.7 . . ?
C20 C21 H21 119.7 . . ?
C21 C22 C23 121.3(3) . . ?
C21 C22 H22 119.4 . . ?
C23 C22 H22 119.4 . . ?
C22 C23 C14 123.4(2) . . ?
C22 C23 C18 117.9(3) . . ?
C14 C23 C18 118.8(3) . . ?

loop_
_geom_bond_atom_site_label_1
_geom_bond_atom_site_label_2
_geom_bond_distance
_geom_bond_site_symmetry_2
_geom_bond_publ_flag
O1 C1 1.215(3) . ?
C1 C13 1.513(4) . ?
C1 C2 1.525(4) . ?
C2 C3 1.509(4) . ?
C2 H2A 0.9900 . ?
C2 H2B 0.9900 . ?
C3 C4 1.360(4) . ?
C3 C12 1.417(4) . ?
C4 C5 1.423(4) . ?
C4 H4 0.9500 . ?
C5 C6 1.354(4) . ?
C5 H5 0.9500 . ?
C6 C7 1.416(4) . ?
C6 H6 0.9500 . ?
C7 C12 1.411(4) . ?
C7 C8 1.422(4) . ?
C8 C9 1.354(4) . ?
C8 H8 0.9500 . ?
C9 C10 1.387(4) . ?
C9 H9 0.9500 . ?
C10 C11 1.354(4) . ?
C10 H10 0.9500 . ?
C11 C12 1.447(4) . ?
C11 H11 0.9500 . ?
C13 C14 1.513(4) . ?
C13 H13A 0.9900 . ?
C13 H13B 0.9900 . ?
C14 C15 1.366(4) . ?
C14 C23 1.426(4) . ?
C15 C16 1.413(5) . ?
C15 H15 0.9500 . ?
C16 C17 1.352(5) . ?
C16 H16 0.9500 . ?
C17 C18 1.411(4) . ?
C17 H17 0.9500 . ?
C18 C19 1.413(4) . ?
C18 C23 1.427(4) . ?
C19 C20 1.355(5) . ?
C19 H19 0.9500 . ?
C20 C21 1.409(4) . ?
C20 H20 0.9500 . ?
C21 C22 1.362(4) . ?
C21 H21 0.9500 . ?
C22 C23 1.417(4) . ?
C22 H22 0.9500 . ?

loop_
_geom_hbond_atom_site_label_D
_geom_hbond_atom_site_label_H
_geom_hbond_atom_site_label_A
_geom_hbond_distance_DH
_geom_hbond_distance_HA
_geom_hbond_distance_DA
_geom_hbond_angle_DHA
_geom_hbond_site_symmetry_A
C6 H6 O1 0.95 2.64 3.445(3) 143.0 2_545
C15 H15 O1 0.95 2.47 3.322(4) 149.1 4_566
C5 H5 Cg2 0.95 2.62 3.47 165.0 2_545
C2 H2B Cg1 0.99 2.74 3.54 131.0 3_556

loop_
_geom_torsion_atom_site_label_1
_geom_torsion_atom_site_label_2
_geom_torsion_atom_site_label_3
_geom_torsion_atom_site_label_4
_geom_torsion
_geom_torsion_site_symmetry_1
_geom_torsion_site_symmetry_2
_geom_torsion_site_symmetry_3
_geom_torsion_site_symmetry_4
_geom_torsion_publ_flag
O1 C1 C2 C3 -5.1(4) . . . . ?
C13 C1 C2 C3 176.4(2) . . . . ?
C1 C2 C3 C4 108.4(3) . . . . ?
C1 C2 C3 C12 -72.3(3) . . . . ?
C12 C3 C4 C5 0.4(4) . . . . ?
C2 C3 C4 C5 179.7(3) . . . . ?
C3 C4 C5 C6 0.4(5) . . . . ?
C4 C5 C6 C7 -0.4(4) . . . . ?
C5 C6 C7 C12 -0.4(4) . . . . ?
C5 C6 C7 C8 179.9(3) . . . . ?
C12 C7 C8 C9 -0.6(4) . . . . ?
C6 C7 C8 C9 179.1(3) . . . . ?
C7 C8 C9 C10 -0.4(4) . . . . ?
C8 C9 C10 C11 1.3(5) . . . . ?
C9 C10 C11 C12 -1.0(4) . . . . ?
C6 C7 C12 C3 1.2(4) . . . . ?
C8 C7 C12 C3 -179.1(2) . . . . ?
C6 C7 C12 C11 -178.8(2) . . . . ?
C8 C7 C12 C11 0.9(4) . . . . ?
C4 C3 C12 C7 -1.2(4) . . . . ?
C2 C3 C12 C7 179.5(2) . . . . ?
C4 C3 C12 C11 178.9(3) . . . . ?
C2 C3 C12 C11 -0.5(4) . . . . ?
C10 C11 C12 C7 -0.1(4) . . . . ?
C10 C11 C12 C3 179.9(3) . . . . ?
O1 C1 C13 C14 -127.6(3) . . . . ?
C2 C1 C13 C14 50.9(3) . . . . ?
C1 C13 C14 C15 -109.7(3) . . . . ?
C1 C13 C14 C23 69.2(3) . . . . ?
C23 C14 C15 C16 -0.9(4) . . . . ?
C13 C14 C15 C16 178.0(3) . . . . ?
C14 C15 C16 C17 0.4(4) . . . . ?
C15 C16 C17 C18 0.3(4) . . . . ?
C16 C17 C18 C19 179.4(3) . . . . ?
C16 C17 C18 C23 -0.6(4) . . . . ?
C17 C18 C19 C20 180.0(3) . . . . ?
C23 C18 C19 C20 0.0(4) . . . . ?
C18 C19 C20 C21 -0.2(5) . . . . ?
C19 C20 C21 C22 -0.1(5) . . . . ?
C20 C21 C22 C23 0.5(4) . . . . ?
C21 C22 C23 C14 179.5(3) . . . . ?
C21 C22 C23 C18 -0.6(4) . . . . ?
C15 C14 C23 C22 -179.7(3) . . . . ?
C13 C14 C23 C22 1.5(4) . . . . ?
C15 C14 C23 C18 0.5(4) . . . . ?
C13 C14 C23 C18 -178.4(2) . . . . ?
C17 C18 C23 C22 -179.6(2) . . . . ?
C19 C18 C23 C22 0.4(4) . . . . ?
C17 C18 C23 C14 0.2(4) . . . . ?
C19 C18 C23 C14 -179.8(2) . . . . ?

loop_
_cod_related_entry_id
_cod_related_entry_database
_cod_related_entry_code
1 ChemSpider 4416377
